data_4309094
loop_
_publ_author_name
'Monika Sieger'
'Conny Vogler'
'Axel Klein'
'Axel Kn\"odler'
'Matthias Wanner'
'Jan Fiedler'
'Stanislav Z\'ali\<s'
'Theo L. Snoeck'
'Wolfgang Kaim'

_publ_section_title
;
Geometrical and Electronic Structures of Dinuclear Complex Ions
{(\m-bpym)[Cu(EAr3)2]2}2+ with Intramolecular "Organic Sandwich"
Formation (E = P or As; Ar = Aryl; bpym = 2,2'-Bipyrimidine)
;
_journal_name_full 'Inorganic Chemistry'
_journal_page_first 4637
_journal_page_last 4643
_journal_paper_doi 10.1021/ic050207z
_journal_volume 44
_journal_year 2005
_chemical_formula_sum 'C92 H90 B2 Cu2 F8 N4 P4'
_chemical_formula_weight 1676.26
_chemical_name_common (bpym)[Cu(P(m-tolyl)3)2]2(BF4)2
_chemical_name_systematic '[(2,2bipyrimidin)dicopper-bis-tri-meta-tolyl) di-tetrafluoroborat'
_space_group_IT_number 15
_symmetry_cell_setting monoclinic
_symmetry_space_group_name_Hall '-C 2yc'
_symmetry_space_group_name_H-M 'C 1 2/c 1'
_atom_sites_solution_hydrogens geom
_atom_sites_solution_primary direct
_atom_sites_solution_secondary difmap
_audit_creation_method SHELXL-97
_cell_angle_alpha 90.00
_cell_angle_beta 107.8590(10)
_cell_angle_gamma 90.00
_cell_formula_units_Z 4
_cell_length_a 34.1607(4)
_cell_length_b 12.11610(10)
_cell_length_c 21.5496(3)
_cell_measurement_temperature 293(2)
_cell_volume 8489.48(18)
_computing_structure_refinement 'SHELXL-97 (Sheldrick, 1997)'
_computing_structure_solution 'SHELXS-97 (Sheldrick, 1990)'
_diffrn_ambient_temperature 293(2)
_diffrn_measured_fraction_theta_full 0.470
_diffrn_measured_fraction_theta_max 0.470
_diffrn_radiation_monochromator graphite
_diffrn_radiation_source 'fine-focus sealed tube'
_diffrn_radiation_type MoK\a
_diffrn_radiation_wavelength 0.71073
_diffrn_reflns_av_R_equivalents 0.0596
_diffrn_reflns_av_sigmaI/netI 0.0314
_diffrn_reflns_limit_h_max 44
_diffrn_reflns_limit_h_min -44
_diffrn_reflns_limit_k_max 14
_diffrn_reflns_limit_k_min -15
_diffrn_reflns_limit_l_max 26
_diffrn_reflns_limit_l_min -27
_diffrn_reflns_number 72526
_diffrn_reflns_theta_full 27.50
_diffrn_reflns_theta_max 27.50
_diffrn_reflns_theta_min 4.91
_exptl_absorpt_coefficient_mu 0.642
_exptl_crystal_colour yellow
_exptl_crystal_density_diffrn 1.312
_exptl_crystal_density_method 'not measured'
_exptl_crystal_description romps
_exptl_crystal_F_000 3480
_exptl_crystal_size_max 1.6mm
_exptl_crystal_size_mid 1.0mm
_exptl_crystal_size_min 0.4mm
_refine_diff_density_max 0.760
_refine_diff_density_min -0.512
_refine_diff_density_rms 0.078
_refine_ls_extinction_method none
_refine_ls_goodness_of_fit_ref 1.061
_refine_ls_hydrogen_treatment mixed
_refine_ls_matrix_type full
_refine_ls_number_parameters 507
_refine_ls_number_reflns 9603
_refine_ls_number_restraints 0
_refine_ls_restrained_S_all 1.061
_refine_ls_R_factor_all 0.0874
_refine_ls_R_factor_gt 0.0714
_refine_ls_shift/su_max 0.004
_refine_ls_shift/su_mean 0.000
_refine_ls_structure_factor_coef Fsqd
_refine_ls_weighting_details 'w=1/[\s^2^(Fo^2^)+(0.1153P)^2^+16.3664P] where P=(Fo^2^+2Fc^2^)/3'
_refine_ls_weighting_scheme calc
_refine_ls_wR_factor_gt 0.1997
_refine_ls_wR_factor_ref 0.2144
_reflns_number_gt 7668
_reflns_number_total 9603
_reflns_threshold_expression >2sigma(I)
_cod_data_source_file ic050207zsi20050207_054848.cif
_cod_data_source_block c:\crystal\x-red\kai_ms01
_cod_depositor_comments
;
The following automatic conversions were performed:

'_symmetry_cell_setting' tag value 'monocli' was replaced with
'monoclinic' value as specified in the replacement file
'/home/robertas/cod-tools/perl-scripts/inputs/replacement_values.lst'.

Automatic conversion script
Id: cif_fix_values 3143 2015-03-26 13:38:13Z robertas 

The following automatic conversions were performed:

'_refine_ls_weighting_scheme' value 'calc
w=1/[\s^2^(Fo^2^)+(0.1153P)^2^+16.3664P] where P=(Fo^2^+2Fc^2^)/3'
was changed to 'calc'. New tag '_refine_ls_weighting_details' was
created. The value of the new tag was set to
'w=1/[\s^2^(Fo^2^)+(0.1153P)^2^+16.3664P] where P=(Fo^2^+2Fc^2^)/3'.

Automatic conversion script
Id: cif_fix_values 3143 2015-03-26 13:38:13Z robertas 
;
_cod_original_cell_volume 8489.48(17)
_cod_original_formula_sum C92H90B2Cu2F8N4P4
_cod_database_code 4309094

loop_
_symmetry_equiv_pos_as_xyz
'x, y, z'
'-x, y, -z+1/2'
'x+1/2, y+1/2, z'
'-x+1/2, y+1/2, -z+1/2'
'-x, -y, -z'
'x, -y, z-1/2'
'-x+1/2, -y+1/2, -z'
'x+1/2, -y+1/2, z-1/2'

loop_
_atom_site_label
_atom_site_type_symbol
_atom_site_fract_x
_atom_site_fract_y
_atom_site_fract_z
_atom_site_U_iso_or_equiv
_atom_site_adp_type
_atom_site_occupancy
_atom_site_calc_flag
_atom_site_refinement_flags
_atom_site_disorder_assembly
_atom_site_disorder_group
Cu1 Cu 0.085298(12) 0.76332(4) 0.26585(2) 0.04496(16) Uani 1 d . . .
P2 P 0.11919(3) 0.73056(8) 0.37296(4) 0.0461(2) Uani 1 d . . .
P1 P 0.11843(3) 0.80057(8) 0.19305(4) 0.0488(2) Uani 1 d . . .
N1 N 0.03491(8) 0.6525(2) 0.25009(13) 0.0426(6) Uani 1 d . . .
N2 N 0.03659(9) 0.8732(2) 0.26268(14) 0.0439(6) Uani 1 d . . .
C1 C 0.0000 0.7015(4) 0.2500 0.0379(8) Uani 1 d S . .
C2 C 0.0000 0.8231(4) 0.2500 0.0407(9) Uani 1 d S . .
C3 C 0.03639(12) 0.9852(3) 0.2652(2) 0.0535(8) Uani 1 d . . .
C4 C 0.03472(12) 0.5406(3) 0.25066(19) 0.0523(8) Uani 1 d . . .
C5 C 0.0000 0.4831(4) 0.2500 0.0526(11) Uani 1 d S . .
C6 C 0.0000 1.0435(4) 0.2500 0.0602(13) Uani 1 d S . .
C7 C 0.09221(11) 0.8979(3) 0.12881(18) 0.0517(8) Uani 1 d . . .
C8 C 0.08140(11) 0.8723(3) 0.06241(19) 0.0542(8) Uani 1 d . . .
C9 C 0.06038(12) 0.9494(4) 0.0156(2) 0.0613(10) Uani 1 d . . .
C10 C 0.05043(14) 1.0503(4) 0.0359(2) 0.0676(11) Uani 1 d . . .
C11 C 0.06068(16) 1.0774(4) 0.1010(3) 0.0721(12) Uani 1 d . . .
C12 C 0.08170(15) 1.0009(4) 0.1481(2) 0.0667(11) Uani 1 d . . .
C13 C 0.05126(17) 0.9236(5) -0.0559(2) 0.0796(13) Uani 1 d . . .
C14 C 0.13145(12) 0.6856(3) 0.14884(17) 0.0532(8) Uani 1 d . . .
C15 C 0.11004(14) 0.5864(4) 0.1441(2) 0.0618(10) Uani 1 d . . .
C16 C 0.11728(17) 0.4982(4) 0.1071(2) 0.0731(12) Uani 1 d . . .
C17 C 0.14542(18) 0.5116(5) 0.0742(3) 0.0809(14) Uani 1 d . . .
C18 C 0.16749(17) 0.6094(5) 0.0778(2) 0.0794(14) Uani 1 d . . .
C19 C 0.16052(14) 0.6974(4) 0.1157(2) 0.0667(11) Uani 1 d . . .
C20 C 0.0942(3) 0.3911(6) 0.1015(4) 0.120(2) Uani 1 d . . .
C21 C 0.16890(12) 0.8632(4) 0.23277(19) 0.0595(9) Uani 1 d . . .
C22 C 0.19789(15) 0.7967(5) 0.2759(2) 0.0766(13) Uani 1 d . . .
C23 C 0.23667(16) 0.8382(7) 0.3120(3) 0.0960(19) Uani 1 d . . .
C24 C 0.2451(2) 0.9483(7) 0.3050(4) 0.105(2) Uani 1 d . . .
C25 C 0.2166(2) 1.0141(6) 0.2633(4) 0.110(2) Uani 1 d . . .
C26 C 0.17776(19) 0.9738(5) 0.2256(3) 0.0912(17) Uani 1 d . . .
C27 C 0.2679(3) 0.7656(9) 0.3564(5) 0.152(4) Uani 1 d . . .
C28 C 0.08072(11) 0.6673(3) 0.40498(16) 0.0492(8) Uani 1 d . . .
C29 C 0.04846(12) 0.7331(3) 0.40984(19) 0.0549(8) Uani 1 d . . .
C30 C 0.01465(14) 0.6858(4) 0.4233(2) 0.0653(10) Uani 1 d . . .
C31 C 0.01304(15) 0.5726(4) 0.4311(2) 0.0709(12) Uani 1 d . . .
C32 C 0.04506(16) 0.5056(4) 0.4268(2) 0.0683(11) Uani 1 d . . .
C33 C 0.07913(13) 0.5532(3) 0.41302(19) 0.0586(9) Uani 1 d . . .
C34 C 0.0444(2) 0.3813(5) 0.4357(4) 0.1006(19) Uani 1 d . . .
C35 C 0.13715(12) 0.8499(3) 0.42540(18) 0.0526(8) Uani 1 d . . .
C36 C 0.15063(13) 0.9421(4) 0.3980(2) 0.0650(10) Uani 1 d . . .
C37 C 0.16537(15) 1.0349(4) 0.4371(3) 0.0764(13) Uani 1 d . . .
C38 C 0.16553(15) 1.0341(5) 0.5017(3) 0.0829(15) Uani 1 d . . .
C39 C 0.15275(15) 0.9447(5) 0.5280(3) 0.0802(15) Uani 1 d . . .
C40 C 0.13810(14) 0.8498(4) 0.4906(2) 0.0649(10) Uani 1 d . . .
C41 C 0.1810(3) 1.1350(6) 0.4075(4) 0.123(3) Uani 1 d . . .
C42 C 0.16296(12) 0.6357(3) 0.3944(2) 0.0542(8) Uani 1 d . . .
C43 C 0.16409(13) 0.5542(4) 0.3493(2) 0.0647(10) Uani 1 d . . .
C44 C 0.19660(16) 0.4794(4) 0.3615(3) 0.0824(15) Uani 1 d . . .
C45 C 0.22758(19) 0.4875(6) 0.4203(4) 0.111(2) Uani 1 d . . .
C46 C 0.2271(2) 0.5683(7) 0.4656(4) 0.121(3) Uani 1 d . . .
C47 C 0.19439(16) 0.6449(5) 0.4527(3) 0.0829(14) Uani 1 d . . .
C48 C 0.1977(2) 0.3912(6) 0.3117(5) 0.118(3) Uani 1 d . . .
B1 B 0.0861(2) 0.2628(5) 0.2707(5) 0.096(2) Uani 1 d . . .
F1 F 0.04920(16) 0.2652(4) 0.2185(3) 0.151(2) Uani 1 d . . .
F2 F 0.10977(16) 1.1825(4) 0.2628(3) 0.172(3) Uani 1 d . . .
F3 F 0.10163(14) 0.3570(3) 0.2839(5) 0.239(5) Uani 1 d . . .
F4 F 0.0705(4) 1.2293(9) 0.3155(4) 0.256(5) Uani 1 d . . .

loop_
_atom_site_aniso_label
_atom_site_aniso_U_11
_atom_site_aniso_U_22
_atom_site_aniso_U_33
_atom_site_aniso_U_23
_atom_site_aniso_U_13
_atom_site_aniso_U_12
Cu1 0.0429(2) 0.0498(3) 0.0415(2) 0.00205(16) 0.01183(17) -0.00071(16)
P2 0.0465(5) 0.0519(5) 0.0383(4) 0.0009(3) 0.0107(3) 0.0019(3)
P1 0.0499(5) 0.0553(5) 0.0415(4) 0.0014(4) 0.0147(4) -0.0030(4)
N1 0.0446(14) 0.0381(13) 0.0418(14) -0.0007(10) 0.0087(11) 0.0030(10)
N2 0.0478(15) 0.0376(13) 0.0462(15) -0.0011(11) 0.0141(12) -0.0025(11)
C1 0.041(2) 0.040(2) 0.0294(19) 0.000 0.0066(16) 0.000
C2 0.045(2) 0.039(2) 0.037(2) 0.000 0.0104(17) 0.000
C3 0.060(2) 0.0398(17) 0.063(2) -0.0044(15) 0.0232(18) -0.0058(14)
C4 0.059(2) 0.0396(17) 0.054(2) -0.0013(14) 0.0114(16) 0.0046(14)
C5 0.060(3) 0.037(2) 0.057(3) 0.000 0.014(2) 0.000
C6 0.070(3) 0.037(2) 0.080(4) 0.000 0.033(3) 0.000
C7 0.0521(19) 0.056(2) 0.0497(19) 0.0063(15) 0.0199(15) -0.0018(15)
C8 0.0488(19) 0.061(2) 0.052(2) 0.0055(16) 0.0133(15) -0.0061(15)
C9 0.051(2) 0.075(3) 0.056(2) 0.0130(19) 0.0132(17) -0.0062(18)
C10 0.065(2) 0.064(2) 0.077(3) 0.022(2) 0.026(2) 0.0067(19)
C11 0.082(3) 0.059(2) 0.082(3) 0.011(2) 0.036(2) 0.007(2)
C12 0.080(3) 0.055(2) 0.072(3) 0.0044(19) 0.033(2) 0.0009(19)
C13 0.086(3) 0.090(3) 0.055(2) 0.011(2) 0.010(2) -0.001(3)
C14 0.054(2) 0.063(2) 0.0417(17) 0.0045(15) 0.0140(15) 0.0093(16)
C15 0.071(3) 0.061(2) 0.049(2) -0.0013(17) 0.0122(18) 0.0040(18)
C16 0.090(3) 0.063(3) 0.059(2) -0.0076(19) 0.011(2) 0.010(2)
C17 0.091(4) 0.079(3) 0.066(3) -0.005(2) 0.014(3) 0.027(3)
C18 0.078(3) 0.101(4) 0.065(3) 0.000(2) 0.028(2) 0.027(3)
C19 0.067(3) 0.078(3) 0.060(2) 0.008(2) 0.028(2) 0.015(2)
C20 0.158(7) 0.076(4) 0.125(6) -0.021(4) 0.040(5) -0.009(4)
C21 0.055(2) 0.076(3) 0.049(2) -0.0048(18) 0.0184(16) -0.0141(18)
C22 0.057(2) 0.108(4) 0.061(3) -0.002(3) 0.013(2) -0.008(2)
C23 0.059(3) 0.156(6) 0.063(3) -0.010(3) 0.005(2) -0.003(3)
C24 0.083(4) 0.138(6) 0.092(4) -0.026(4) 0.021(3) -0.041(4)
C25 0.092(4) 0.116(5) 0.114(5) -0.017(4) 0.018(4) -0.046(4)
C26 0.090(4) 0.097(4) 0.084(4) -0.010(3) 0.023(3) -0.039(3)
C27 0.087(5) 0.205(10) 0.136(8) 0.029(6) -0.005(5) 0.008(5)
C28 0.0551(19) 0.0550(19) 0.0358(16) 0.0014(13) 0.0116(14) -0.0004(15)
C29 0.054(2) 0.067(2) 0.0446(19) -0.0001(16) 0.0155(16) 0.0015(16)
C30 0.062(2) 0.082(3) 0.054(2) -0.003(2) 0.0204(18) 0.000(2)
C31 0.073(3) 0.086(3) 0.054(2) -0.005(2) 0.021(2) -0.014(2)
C32 0.090(3) 0.065(2) 0.053(2) 0.0021(18) 0.026(2) -0.014(2)
C33 0.071(2) 0.057(2) 0.048(2) 0.0035(16) 0.0178(17) -0.0039(18)
C34 0.134(5) 0.060(3) 0.124(5) 0.008(3) 0.065(4) -0.017(3)
C35 0.0503(19) 0.057(2) 0.0460(18) -0.0065(15) 0.0085(15) 0.0004(15)
C36 0.060(2) 0.059(2) 0.075(3) -0.0025(19) 0.018(2) -0.0011(18)
C37 0.068(3) 0.058(2) 0.098(4) -0.012(2) 0.018(2) -0.006(2)
C38 0.058(3) 0.083(3) 0.103(4) -0.039(3) 0.019(2) -0.002(2)
C39 0.062(3) 0.106(4) 0.067(3) -0.033(3) 0.012(2) 0.002(3)
C40 0.062(2) 0.081(3) 0.049(2) -0.0148(19) 0.0129(17) 0.001(2)
C41 0.143(6) 0.077(4) 0.141(6) 0.002(4) 0.034(5) -0.042(4)
C42 0.0481(19) 0.056(2) 0.057(2) 0.0046(16) 0.0144(16) 0.0062(15)
C43 0.056(2) 0.060(2) 0.082(3) -0.001(2) 0.027(2) 0.0010(17)
C44 0.065(3) 0.065(3) 0.131(5) -0.010(3) 0.049(3) 0.001(2)
C45 0.071(3) 0.098(4) 0.152(7) 0.003(4) 0.016(4) 0.027(3)
C46 0.079(4) 0.123(5) 0.126(6) -0.016(4) -0.019(4) 0.042(4)
C47 0.063(3) 0.089(3) 0.080(3) -0.002(3) -0.002(2) 0.016(2)
C48 0.105(5) 0.085(4) 0.182(8) -0.039(4) 0.070(5) 0.005(3)
B1 0.088(5) 0.060(3) 0.142(7) -0.007(3) 0.041(5) -0.002(3)
F1 0.105(3) 0.135(4) 0.191(6) -0.014(3) 0.015(3) 0.019(3)
F2 0.134(4) 0.101(3) 0.236(6) -0.073(3) -0.008(4) 0.044(3)
F3 0.093(3) 0.056(2) 0.536(14) -0.062(4) 0.048(5) -0.0105(19)
F4 0.314(12) 0.319(12) 0.162(7) -0.025(6) 0.113(8) -0.087(9)

loop_
_atom_type_symbol
_atom_type_description
_atom_type_scat_dispersion_real
_atom_type_scat_dispersion_imag
_atom_type_scat_source
Cu Cu 0.3201 1.2651 'International Tables Vol C Tables 4.2.6.8 and 6.1.1.4'
P P 0.1023 0.0942 'International Tables Vol C Tables 4.2.6.8 and 6.1.1.4'
N N 0.0061 0.0033 'International Tables Vol C Tables 4.2.6.8 and 6.1.1.4'
C C 0.0033 0.0016 'International Tables Vol C Tables 4.2.6.8 and 6.1.1.4'
H H 0.0000 0.0000 'International Tables Vol C Tables 4.2.6.8 and 6.1.1.4'
B B 0.0013 0.0007 'International Tables Vol C Tables 4.2.6.8 and 6.1.1.4'
F F 0.0171 0.0103 'International Tables Vol C Tables 4.2.6.8 and 6.1.1.4'

loop_
_geom_angle_atom_site_label_1
_geom_angle_atom_site_label_2
_geom_angle_atom_site_label_3
_geom_angle
_geom_angle_site_symmetry_1
_geom_angle_site_symmetry_3
_geom_angle_publ_flag
N2 Cu1 N1 78.60(10) . . ?
N2 Cu1 P1 114.28(8) . . ?
N1 Cu1 P1 124.92(8) . . ?
N2 Cu1 P2 107.02(8) . . ?
N1 Cu1 P2 100.76(8) . . ?
P1 Cu1 P2 122.35(4) . . ?
C35 P2 C42 104.39(18) . . ?
C35 P2 C28 104.06(18) . . ?
C42 P2 C28 105.55(18) . . ?
C35 P2 Cu1 117.39(13) . . ?
C42 P2 Cu1 119.15(14) . . ?
C28 P2 Cu1 104.75(11) . . ?
C14 P1 C7 103.83(17) . . ?
C14 P1 C21 102.43(19) . . ?
C7 P1 C21 104.96(19) . . ?
C14 P1 Cu1 117.97(14) . . ?
C7 P1 Cu1 115.07(12) . . ?
C21 P1 Cu1 111.08(13) . . ?
C1 N1 C4 116.1(3) . . ?
C1 N1 Cu1 113.5(2) . . ?
C4 N1 Cu1 129.5(2) . . ?
C2 N2 C3 116.4(3) . . ?
C2 N2 Cu1 113.4(2) . . ?
C3 N2 Cu1 129.9(2) . . ?
N1 C1 N1 127.0(4) 2 . ?
N1 C1 C2 116.5(2) 2 . ?
N1 C1 C2 116.5(2) . . ?
N2 C2 N2 126.2(4) . 2 ?
N2 C2 C1 116.9(2) . . ?
N2 C2 C1 116.9(2) 2 . ?
N2 C3 C6 121.2(4) . . ?
N1 C4 C5 120.9(3) . . ?
C4 C5 C4 119.0(5) 2 . ?
C3 C6 C3 118.4(5) . 2 ?
C12 C7 C8 119.4(4) . . ?
C12 C7 P1 117.5(3) . . ?
C8 C7 P1 123.1(3) . . ?
C7 C8 C9 120.4(4) . . ?
C10 C9 C8 119.1(4) . . ?
C10 C9 C13 121.0(4) . . ?
C8 C9 C13 119.9(4) . . ?
C9 C10 C11 121.6(4) . . ?
C10 C11 C12 119.7(4) . . ?
C7 C12 C11 119.8(4) . . ?
C15 C14 C19 119.4(4) . . ?
C15 C14 P1 119.4(3) . . ?
C19 C14 P1 121.0(3) . . ?
C14 C15 C16 121.2(4) . . ?
C17 C16 C15 118.7(5) . . ?
C17 C16 C20 119.7(5) . . ?
C15 C16 C20 121.6(6) . . ?
C16 C17 C18 121.7(5) . . ?
C17 C18 C19 119.5(5) . . ?
C14 C19 C18 119.5(5) . . ?
C22 C21 C26 119.8(4) . . ?
C22 C21 P1 116.6(3) . . ?
C26 C21 P1 123.4(4) . . ?
C21 C22 C23 121.3(6) . . ?
C24 C23 C22 118.5(6) . . ?
C24 C23 C27 120.6(7) . . ?
C22 C23 C27 120.9(7) . . ?
C25 C24 C23 120.4(5) . . ?
C24 C25 C26 122.2(7) . . ?
C21 C26 C25 117.8(6) . . ?
C29 C28 C33 119.8(4) . . ?
C29 C28 P2 117.8(3) . . ?
C33 C28 P2 121.4(3) . . ?
C28 C29 C30 120.4(4) . . ?
C31 C30 C29 119.8(4) . . ?
C30 C31 C32 120.7(4) . . ?
C31 C32 C33 119.6(4) . . ?
C31 C32 C34 121.9(5) . . ?
C33 C32 C34 118.5(5) . . ?
C28 C33 C32 119.8(4) . . ?
C40 C35 C36 121.0(4) . . ?
C40 C35 P2 121.5(3) . . ?
C36 C35 P2 117.5(3) . . ?
C37 C36 C35 119.2(5) . . ?
C38 C37 C36 119.1(5) . . ?
C38 C37 C41 121.7(5) . . ?
C36 C37 C41 119.2(6) . . ?
C39 C38 C37 121.4(4) . . ?
C38 C39 C40 121.2(5) . . ?
C35 C40 C39 118.1(5) . . ?
C47 C42 C43 120.6(4) . . ?
C47 C42 P2 121.6(3) . . ?
C43 C42 P2 117.7(3) . . ?
C42 C43 C44 121.4(5) . . ?
C45 C44 C43 117.9(5) . . ?
C45 C44 C48 121.2(6) . . ?
C43 C44 C48 121.0(6) . . ?
C44 C45 C46 121.6(5) . . ?
C45 C46 C47 120.3(6) . . ?
C42 C47 C46 118.2(5) . . ?
F3 B1 F4 110.9(9) . 1_545 ?
F3 B1 F2 118.1(7) . 1_545 ?
F4 B1 F2 106.0(8) 1_545 1_545 ?
F3 B1 F1 112.0(7) . . ?
F4 B1 F1 97.3(7) 1_545 . ?
F2 B1 F1 110.3(7) 1_545 . ?

loop_
_geom_bond_atom_site_label_1
_geom_bond_atom_site_label_2
_geom_bond_distance
_geom_bond_site_symmetry_2
_geom_bond_publ_flag
Cu1 N2 2.116(3) . ?
Cu1 N1 2.127(3) . ?
Cu1 P1 2.2439(10) . ?
Cu1 P2 2.2774(10) . ?
P2 C35 1.822(4) . ?
P2 C42 1.829(4) . ?
P2 C28 1.829(4) . ?
P1 C14 1.819(4) . ?
P1 C7 1.830(4) . ?
P1 C21 1.837(4) . ?
N1 C1 1.332(3) . ?
N1 C4 1.355(4) . ?
N2 C2 1.340(3) . ?
N2 C3 1.358(4) . ?
C1 N1 1.332(3) 2 ?
C1 C2 1.474(6) . ?
C2 N2 1.340(3) 2 ?
C3 C6 1.379(5) . ?
C4 C5 1.372(5) . ?
C5 C4 1.372(5) 2 ?
C6 C3 1.379(5) 2 ?
C7 C12 1.397(6) . ?
C7 C8 1.398(5) . ?
C8 C9 1.400(6) . ?
C9 C10 1.376(7) . ?
C9 C13 1.508(7) . ?
C10 C11 1.378(7) . ?
C11 C12 1.399(7) . ?
C14 C15 1.394(6) . ?
C14 C19 1.397(6) . ?
C15 C16 1.400(6) . ?
C16 C17 1.367(8) . ?
C16 C20 1.505(9) . ?
C17 C18 1.394(8) . ?
C18 C19 1.406(7) . ?
C21 C22 1.388(7) . ?
C21 C26 1.394(7) . ?
C22 C23 1.408(7) . ?
C23 C24 1.383(10) . ?
C23 C27 1.484(11) . ?
C24 C25 1.362(11) . ?
C25 C26 1.413(8) . ?
C28 C29 1.389(5) . ?
C28 C33 1.397(5) . ?
C29 C30 1.397(6) . ?
C30 C31 1.385(7) . ?
C31 C32 1.388(7) . ?
C32 C33 1.409(6) . ?
C32 C34 1.518(7) . ?
C35 C40 1.396(6) . ?
C35 C36 1.405(6) . ?
C36 C37 1.403(6) . ?
C37 C38 1.391(9) . ?
C37 C41 1.540(8) . ?
C38 C39 1.355(9) . ?
C39 C40 1.405(7) . ?
C42 C47 1.386(6) . ?
C42 C43 1.394(6) . ?
C43 C44 1.394(6) . ?
C44 C45 1.383(10) . ?
C44 C48 1.523(9) . ?
C45 C46 1.387(11) . ?
C46 C47 1.412(7) . ?
B1 F3 1.254(8) . ?
B1 F4 1.304(11) 1_545 ?
B1 F2 1.310(8) 1_545 ?
B1 F1 1.409(10) . ?
F2 B1 1.310(8) 1_565 ?
F4 B1 1.304(11) 1_565 ?

loop_
_geom_torsion_atom_site_label_1
_geom_torsion_atom_site_label_2
_geom_torsion_atom_site_label_3
_geom_torsion_atom_site_label_4
_geom_torsion
_geom_torsion_site_symmetry_1
_geom_torsion_site_symmetry_2
_geom_torsion_site_symmetry_3
_geom_torsion_site_symmetry_4
_geom_torsion_publ_flag
N2 Cu1 P2 C35 -53.74(17) . . . . ?
N1 Cu1 P2 C35 -134.98(16) . . . . ?
P1 Cu1 P2 C35 80.92(15) . . . . ?
N2 Cu1 P2 C42 178.72(17) . . . . ?
N1 Cu1 P2 C42 97.48(17) . . . . ?
P1 Cu1 P2 C42 -46.62(16) . . . . ?
N2 Cu1 P2 C28 61.05(15) . . . . ?
N1 Cu1 P2 C28 -20.19(15) . . . . ?
P1 Cu1 P2 C28 -164.29(13) . . . . ?
N2 Cu1 P1 C14 -136.99(16) . . . . ?
N1 Cu1 P1 C14 -44.10(17) . . . . ?
P2 Cu1 P1 C14 91.27(14) . . . . ?
N2 Cu1 P1 C7 -13.82(17) . . . . ?
N1 Cu1 P1 C7 79.07(17) . . . . ?
P2 Cu1 P1 C7 -145.56(14) . . . . ?
N2 Cu1 P1 C21 105.25(18) . . . . ?
N1 Cu1 P1 C21 -161.86(18) . . . . ?
P2 Cu1 P1 C21 -26.50(17) . . . . ?
N2 Cu1 N1 C1 -3.79(17) . . . . ?
P1 Cu1 N1 C1 -115.55(16) . . . . ?
P2 Cu1 N1 C1 101.62(16) . . . . ?
N2 Cu1 N1 C4 -172.1(3) . . . . ?
P1 Cu1 N1 C4 76.1(3) . . . . ?
P2 Cu1 N1 C4 -66.7(3) . . . . ?
N1 Cu1 N2 C2 -2.88(17) . . . . ?
P1 Cu1 N2 C2 120.47(16) . . . . ?
P2 Cu1 N2 C2 -100.77(17) . . . . ?
N1 Cu1 N2 C3 -175.7(3) . . . . ?
P1 Cu1 N2 C3 -52.4(3) . . . . ?
P2 Cu1 N2 C3 86.4(3) . . . . ?
C4 N1 C1 N1 -0.5(2) . . . 2 ?
Cu1 N1 C1 N1 -170.54(19) . . . 2 ?
C4 N1 C1 C2 179.5(2) . . . . ?
Cu1 N1 C1 C2 9.46(19) . . . . ?
C3 N2 C2 N2 2.6(2) . . . 2 ?
Cu1 N2 C2 N2 -171.3(2) . . . 2 ?
C3 N2 C2 C1 -177.4(2) . . . . ?
Cu1 N2 C2 C1 8.7(2) . . . . ?
N1 C1 C2 N2 167.52(19) 2 . . . ?
N1 C1 C2 N2 -12.48(19) . . . . ?
N1 C1 C2 N2 -12.48(19) 2 . . 2 ?
N1 C1 C2 N2 167.52(19) . . . 2 ?
C2 N2 C3 C6 -5.2(5) . . . . ?
Cu1 N2 C3 C6 167.4(2) . . . . ?
C1 N1 C4 C5 1.1(5) . . . . ?
Cu1 N1 C4 C5 169.2(2) . . . . ?
N1 C4 C5 C4 -0.6(2) . . . 2 ?
N2 C3 C6 C3 2.7(3) . . . 2 ?
C14 P1 C7 C12 -174.0(3) . . . . ?
C21 P1 C7 C12 -66.9(4) . . . . ?
Cu1 P1 C7 C12 55.5(3) . . . . ?
C14 P1 C7 C8 7.9(4) . . . . ?
C21 P1 C7 C8 115.1(3) . . . . ?
Cu1 P1 C7 C8 -122.5(3) . . . . ?
C12 C7 C8 C9 0.3(6) . . . . ?
P1 C7 C8 C9 178.3(3) . . . . ?
C7 C8 C9 C10 -0.2(6) . . . . ?
C7 C8 C9 C13 176.1(4) . . . . ?
C8 C9 C10 C11 0.1(7) . . . . ?
C13 C9 C10 C11 -176.2(5) . . . . ?
C9 C10 C11 C12 0.0(7) . . . . ?
C8 C7 C12 C11 -0.2(6) . . . . ?
P1 C7 C12 C11 -178.4(4) . . . . ?
C10 C11 C12 C7 0.1(7) . . . . ?
C7 P1 C14 C15 -107.8(3) . . . . ?
C21 P1 C14 C15 143.1(3) . . . . ?
Cu1 P1 C14 C15 20.9(4) . . . . ?
C7 P1 C14 C19 67.7(4) . . . . ?
C21 P1 C14 C19 -41.4(4) . . . . ?
Cu1 P1 C14 C19 -163.7(3) . . . . ?
C19 C14 C15 C16 0.3(6) . . . . ?
P1 C14 C15 C16 175.9(3) . . . . ?
C14 C15 C16 C17 -1.2(7) . . . . ?
C14 C15 C16 C20 -179.7(5) . . . . ?
C15 C16 C17 C18 1.4(8) . . . . ?
C20 C16 C17 C18 179.9(6) . . . . ?
C16 C17 C18 C19 -0.6(8) . . . . ?
C15 C14 C19 C18 0.4(6) . . . . ?
P1 C14 C19 C18 -175.0(3) . . . . ?
C17 C18 C19 C14 -0.3(7) . . . . ?
C14 P1 C21 C22 -60.6(4) . . . . ?
C7 P1 C21 C22 -168.8(4) . . . . ?
Cu1 P1 C21 C22 66.3(4) . . . . ?
C14 P1 C21 C26 124.7(4) . . . . ?
C7 P1 C21 C26 16.5(5) . . . . ?
Cu1 P1 C21 C26 -108.4(4) . . . . ?
C26 C21 C22 C23 -1.1(8) . . . . ?
P1 C21 C22 C23 -176.0(4) . . . . ?
C21 C22 C23 C24 1.5(9) . . . . ?
C21 C22 C23 C27 -178.2(7) . . . . ?
C22 C23 C24 C25 -0.7(10) . . . . ?
C27 C23 C24 C25 179.0(8) . . . . ?
C23 C24 C25 C26 -0.5(12) . . . . ?
C22 C21 C26 C25 -0.1(8) . . . . ?
P1 C21 C26 C25 174.5(5) . . . . ?
C24 C25 C26 C21 0.9(11) . . . . ?
C35 P2 C28 C29 55.1(3) . . . . ?
C42 P2 C28 C29 164.7(3) . . . . ?
Cu1 P2 C28 C29 -68.7(3) . . . . ?
C35 P2 C28 C33 -136.5(3) . . . . ?
C42 P2 C28 C33 -26.9(4) . . . . ?
Cu1 P2 C28 C33 99.7(3) . . . . ?
C33 C28 C29 C30 0.6(6) . . . . ?
P2 C28 C29 C30 169.2(3) . . . . ?
C28 C29 C30 C31 -0.8(6) . . . . ?
C29 C30 C31 C32 1.2(7) . . . . ?
C30 C31 C32 C33 -1.3(7) . . . . ?
C30 C31 C32 C34 179.4(5) . . . . ?
C29 C28 C33 C32 -0.8(6) . . . . ?
P2 C28 C33 C32 -168.9(3) . . . . ?
C31 C32 C33 C28 1.1(6) . . . . ?
C34 C32 C33 C28 -179.6(5) . . . . ?
C42 P2 C35 C40 -79.6(4) . . . . ?
C28 P2 C35 C40 30.9(4) . . . . ?
Cu1 P2 C35 C40 146.0(3) . . . . ?
C42 P2 C35 C36 99.5(3) . . . . ?
C28 P2 C35 C36 -150.0(3) . . . . ?
Cu1 P2 C35 C36 -34.8(4) . . . . ?
C40 C35 C36 C37 0.2(6) . . . . ?
P2 C35 C36 C37 -178.9(3) . . . . ?
C35 C36 C37 C38 -1.2(7) . . . . ?
C35 C36 C37 C41 178.7(5) . . . . ?
C36 C37 C38 C39 1.7(8) . . . . ?
C41 C37 C38 C39 -178.2(6) . . . . ?
C37 C38 C39 C40 -1.2(8) . . . . ?
C36 C35 C40 C39 0.3(6) . . . . ?
P2 C35 C40 C39 179.4(3) . . . . ?
C38 C39 C40 C35 0.2(7) . . . . ?
C35 P2 C42 C47 19.6(5) . . . . ?
C28 P2 C42 C47 -89.8(4) . . . . ?
Cu1 P2 C42 C47 153.0(4) . . . . ?
C35 P2 C42 C43 -159.5(3) . . . . ?
C28 P2 C42 C43 91.2(3) . . . . ?
Cu1 P2 C42 C43 -26.1(4) . . . . ?
C47 C42 C43 C44 0.1(7) . . . . ?
P2 C42 C43 C44 179.2(4) . . . . ?
C42 C43 C44 C45 1.0(8) . . . . ?
C42 C43 C44 C48 -179.5(5) . . . . ?
C43 C44 C45 C46 -1.1(11) . . . . ?
C48 C44 C45 C46 179.3(8) . . . . ?
C44 C45 C46 C47 0.2(14) . . . . ?
C43 C42 C47 C46 -1.1(9) . . . . ?
P2 C42 C47 C46 179.9(6) . . . . ?
C45 C46 C47 C42 0.9(12) . . . . ?
